data_9001901
loop_
_publ_author_name
'Caballero, J. M.'
'Monge, A.'
'Iglesia, A. L.'
'Tornos, F.'

_publ_section_title
;Ferri-clinoholmquistite, Li2(Fe,Mg)3Fe2Si8O22(OH)2, a new Li clinoamphibole
 from the Pedriza Massif, Sierra de Guadarrama, Spanish Central System
;
_journal_name_full 'American Mineralogist'
_journal_page_first 167
_journal_page_last 171
_journal_volume 83
_journal_year 1998
_chemical_formula_sum
;Al0.2 Ca0.04 F0.42 Fe2.89 H1.58 K0.06 Li3.21 Mg1.21 Mn0.07 Na1.18 O23.58 Si8
 Ti0.12 Zn0.02
;
_chemical_name_mineral Ferri-clinoferroholmquistite
_space_group_IT_number 12
_symmetry_space_group_name_Hall '-C 2y'
_symmetry_space_group_name_H-M 'C 1 2/m 1'
_cell_angle_alpha 90
_cell_angle_beta 102.03
_cell_angle_gamma 90
_cell_formula_units_Z 2
_cell_length_a 9.480
_cell_length_b 17.845
_cell_length_c 5.283
_cell_volume 874.101
_database_code_amcsd 0001961
_exptl_crystal_density_diffrn 3.313
_cod_original_formula_sum
;Si8 Mg1.21 Fe2.89 Al.2 Ti.12 Zn.02 Li3.21 Mn.07 Na1.18 Ca.04 K.06 H1.58
 O23.58 F.42
;
_cod_database_code 9001901

loop_
_space_group_symop_operation_xyz
x,y,z
1/2+x,1/2+y,z
x,-y,z
1/2+x,1/2-y,z
-x,y,-z
1/2-x,1/2+y,-z
-x,-y,-z
1/2-x,1/2-y,-z

loop_
_atom_site_aniso_label
_atom_site_aniso_U_11
_atom_site_aniso_U_22
_atom_site_aniso_U_33
_atom_site_aniso_U_12
_atom_site_aniso_U_13
_atom_site_aniso_U_23
Si1 0.00600 0.00570 0.00590 -0.00010 0.00100 0.00010
Si2 0.00630 0.00640 0.00600 0.00100 0.00120 -0.00010
Mg1 0.00980 0.00900 0.00930 0.00000 0.00320 0.00000
Fe1 0.00980 0.00900 0.00930 0.00000 0.00320 0.00000
Fe2 0.00580 0.00590 0.00650 0.00000 0.00150 0.00000
Al2 0.00580 0.00590 0.00650 0.00000 0.00150 0.00000
Ti2 0.00580 0.00590 0.00650 0.00000 0.00150 0.00000
Zn2 0.00580 0.00590 0.00650 0.00000 0.00150 0.00000
Li3 0.01100 0.00600 0.00900 0.00000 0.00140 0.00000
Fe3 0.01100 0.00600 0.00900 0.00000 0.00140 0.00000
Mn3 0.01100 0.00600 0.00900 0.00000 0.00140 0.00000
Na4 0.01900 0.03000 0.01800 0.00000 0.00500 0.00000
Ca4 0.01900 0.03000 0.01800 0.00000 0.00500 0.00000
O1 0.00800 0.00800 0.01100 0.00000 0.00100 0.00000
O2 0.00800 0.01000 0.00900 0.00100 0.00100 0.00000
O3 0.00500 0.00800 0.01000 0.00000 -0.00100 0.00000
F3 0.00500 0.00800 0.01000 0.00000 -0.00100 0.00000
O4 0.01200 0.01000 0.01200 -0.00400 0.00000 -0.00100
O5 0.00900 0.01500 0.01000 -0.00100 0.00300 0.00400
O6 0.01100 0.01900 0.00800 0.00100 0.00200 -0.00500
O7 0.01100 0.00700 0.01600 0.00000 0.00400 0.00000

loop_
_atom_site_label
_atom_site_fract_x
_atom_site_fract_y
_atom_site_fract_z
_atom_site_occupancy
_atom_site_U_iso_or_equiv
_atom_site_type_symbol
_atom_site_attached_hydrogens
Si1 0.28580 0.08630 0.27790 1.00000 ? Si 0
Si2 0.70320 0.17120 0.21300 1.00000 ? Si 0
Mg1 0.00000 0.08810 0.50000 0.60500 ? Mg 0
Fe1 0.00000 0.08810 0.50000 0.39500 ? Fe 0
Fe2 0.00000 0.18120 0.00000 0.83000 ? Fe 0
Al2 0.00000 0.18120 0.00000 0.10000 ? Al 0
Ti2 0.00000 0.18120 0.00000 0.06000 ? Ti 0
Zn2 0.00000 0.18120 0.00000 0.01000 ? Zn 0
Li3 0.00000 0.00000 0.00000 0.49000 ? Li 0
Fe3 0.00000 0.00000 0.00000 0.44000 ? Fe 0
Mn3 0.00000 0.00000 0.00000 0.07000 ? Mn 0
Na4 0.50000 0.22790 0.50000 0.15000 ? Na 0
Ca4 0.50000 0.22790 0.50000 0.02000 ? Ca 0
Li4* 0.50000 0.25110 0.50000 0.83000 0.01600 Li 0
NaAm 0.07870 0.50000 0.15660 0.44000 0.01000 Na 0
KAm 0.07870 0.50000 0.15660 0.03000 0.01000 K 0
LiAm* 0.03360 0.50000 0.07390 0.53000 0.01900 Li 0
H 0.21400 0.00000 0.74600 0.79000 0.03400 H 0
O1 0.11190 0.09100 0.20450 1.00000 ? O 0
O2 0.12140 0.17350 0.73160 1.00000 ? O 0
O3 0.11700 0.00000 0.70370 0.79000 ? O 0
F3 0.11700 0.00000 0.70370 0.21000 ? F 0
O4 0.37450 0.25040 0.78190 1.00000 ? O 0
O5 0.35470 0.12950 0.06420 1.00000 ? O 0
O6 0.34640 0.12030 0.56310 1.00000 ? O 0
O7 0.33940 0.00000 0.28030 1.00000 ? O 0

loop_
_cod_changelog_entry_id
_cod_changelog_entry_author
_cod_changelog_entry_date
_cod_changelog_entry_text
1
;cod-tools version 3.8.0
Id: cif_guess_AMCSD_atom_types 9581 2023-05-17 12:35:41Z saulius
;
2023-05-23T09:16:35+03:00
;Derived atom types and hydrogen counts
from atom names that follow the AMCSD naming convention
(Wat == water, O-H == hydroxyl).
;

loop_
_cod_related_entry_id
_cod_related_entry_database
_cod_related_entry_code
1 AMCSD 0001961
